data_4081748
loop_
_publ_author_name
'Xu, Bao-Hua'
'Bussmann, Kathrin'
'Fr\"ohlich, Roland'
'Daniliuc, Constantin G.'
'Brandenburg, Jan Gerit'
'Grimme, Stefan'
'Kehr, Gerald'
'Erker, Gerhard'

_publ_section_title
;
 An Enamine/HB(C6F5)2Adduct as a Dormant State in Frustrated Lewis Pair
 Chemistry
;
_journal_issue 22
_journal_name_full Organometallics
_journal_page_first 6745
_journal_paper_doi 10.1021/om4004225
_journal_volume 32
_journal_year 2013
_chemical_formula_sum 'C30 H24 B F10 N'
_chemical_formula_weight 599.31
_chemical_name_systematic
; 
 ? 
;
_space_group_IT_number 14
_symmetry_cell_setting monoclinic
_symmetry_space_group_name_Hall '-P 2yn'
_symmetry_space_group_name_H-M 'P 1 21/n 1'
_atom_sites_solution_hydrogens geom
_atom_sites_solution_primary direct
_atom_sites_solution_secondary difmap
_audit_creation_method SHELXL-97
_cell_angle_alpha 90.00
_cell_angle_beta 113.912(7)
_cell_angle_gamma 90.00
_cell_formula_units_Z 4
_cell_length_a 14.2206(10)
_cell_length_b 15.3184(12)
_cell_length_c 16.862(2)
_cell_measurement_reflns_used 3808
_cell_measurement_temperature 223(2)
_cell_measurement_theta_max 68.25
_cell_measurement_theta_min 0.88
_cell_volume 3357.9(6)
_computing_cell_refinement 'Collect (Nonius B.V., 1998)'
_computing_data_collection 'Collect (Nonius B.V., 1998)'
_computing_data_reduction 'Denzo-SMN (Otwinowski & Minor, 1997)'
_computing_molecular_graphics 'XP (BrukerAXS, 2000)'
_computing_publication_material 'SHELXL-97 (Sheldrick, 1997)'
_computing_structure_refinement 'SHELXL-97 (Sheldrick, 1997)'
_computing_structure_solution 'SHELXS-97 (Sheldrick, 1990)'
_diffrn_ambient_temperature 223(2)
_diffrn_measured_fraction_theta_full 0.771
_diffrn_measured_fraction_theta_max 0.771
_diffrn_measurement_device_type 'Nonius KappaCCD APEXII'
_diffrn_measurement_method '\w and \f scans'
_diffrn_radiation_monochromator graphite
_diffrn_radiation_source 'fine-focus sealed tube'
_diffrn_radiation_type CuK\a
_diffrn_radiation_wavelength 1.54178
_diffrn_reflns_av_R_equivalents 0.100
_diffrn_reflns_av_sigmaI/netI 0.0464
_diffrn_reflns_limit_h_max 16
_diffrn_reflns_limit_h_min 0
_diffrn_reflns_limit_k_max 18
_diffrn_reflns_limit_k_min 0
_diffrn_reflns_limit_l_max 18
_diffrn_reflns_limit_l_min -19
_diffrn_reflns_number 16908
_diffrn_reflns_theta_full 66.53
_diffrn_reflns_theta_max 66.53
_diffrn_reflns_theta_min 4.46
_exptl_absorpt_coefficient_mu 0.942
_exptl_absorpt_correction_T_max 0.8873
_exptl_absorpt_correction_T_min 0.7784
_exptl_absorpt_correction_type multi-scan
_exptl_absorpt_process_details 'Denzo (Otwinowski, Borek, Majewski & Minor, 2003)'
_exptl_crystal_colour colourless
_exptl_crystal_density_diffrn 1.185
_exptl_crystal_density_method 'not measured'
_exptl_crystal_description prism
_exptl_crystal_F_000 1224
_exptl_crystal_size_max 0.28
_exptl_crystal_size_mid 0.16
_exptl_crystal_size_min 0.13
_refine_diff_density_max 0.221
_refine_diff_density_min -0.183
_refine_diff_density_rms 0.055
_refine_ls_extinction_method none
_refine_ls_goodness_of_fit_ref 0.967
_refine_ls_hydrogen_treatment mixed
_refine_ls_matrix_type full
_refine_ls_number_parameters 382
_refine_ls_number_reflns 4567
_refine_ls_number_restraints 18
_refine_ls_restrained_S_all 0.991
_refine_ls_R_factor_all 0.1387
_refine_ls_R_factor_gt 0.0886
_refine_ls_shift/su_max 0.000
_refine_ls_shift/su_mean 0.000
_refine_ls_structure_factor_coef Fsqd
_refine_ls_weighting_details 'calc w=1/[\s^2^(Fo^2^)+(0.1896P)^2^+0.0000P] where P=(Fo^2^+2Fc^2^)/3'
_refine_ls_weighting_scheme calc
_refine_ls_wR_factor_gt 0.2534
_refine_ls_wR_factor_ref 0.2869
_reflns_number_gt 2344
_reflns_number_total 4567
_reflns_threshold_expression >2sigma(I)
_cod_data_source_file om4004225_si_006.cif
_cod_data_source_block erk6809
_cod_original_cell_volume 3357.9(5)
_cod_original_sg_symbol_H-M P21/n
_cod_database_code 4081748

loop_
_symmetry_equiv_pos_as_xyz
'x, y, z'
'-x+1/2, y+1/2, -z+1/2'
'-x, -y, -z'
'x-1/2, -y-1/2, z-1/2'

loop_
_atom_site_label
_atom_site_type_symbol
_atom_site_fract_x
_atom_site_fract_y
_atom_site_fract_z
_atom_site_U_iso_or_equiv
_atom_site_adp_type
_atom_site_occupancy
_atom_site_symmetry_multiplicity
_atom_site_calc_flag
_atom_site_refinement_flags
B1 B 0.1942(4) 0.7121(3) 0.1042(3) 0.0973(16) Uani 1 1 d .
N1 N 0.1781(4) 0.7633(3) 0.2895(3) 0.1163(15) Uani 1 1 d .
H01 H 0.124(5) 0.770(4) 0.235(5) 0.174 Uiso 1 1 d .
C1 C 0.2727(5) 0.7352(4) 0.2763(3) 0.1197(18) Uani 1 1 d .
H1 H 0.3009 0.7878 0.2596 0.144 Uiso 1 1 calc R
C2 C 0.2480(4) 0.6694(3) 0.2036(3) 0.1079(16) Uani 1 1 d .
H2 H 0.1990 0.6267 0.2094 0.129 Uiso 1 1 calc R
C3 C 0.3518(4) 0.6238(4) 0.2304(4) 0.143(2) Uani 1 1 d .
H3A H 0.3978 0.6568 0.2112 0.172 Uiso 1 1 calc R
H3B H 0.3435 0.5646 0.2065 0.172 Uiso 1 1 calc R
C4 C 0.3931(7) 0.6219(7) 0.3299(6) 0.209(5) Uani 1 1 d .
H4A H 0.3686 0.5695 0.3489 0.251 Uiso 1 1 calc R
H4B H 0.4685 0.6209 0.3553 0.251 Uiso 1 1 calc R
C5 C 0.3574(6) 0.6977(8) 0.3573(5) 0.188(4) Uani 1 1 d .
H5A H 0.4133 0.7400 0.3828 0.226 Uiso 1 1 calc R
H5B H 0.3304 0.6828 0.4006 0.226 Uiso 1 1 calc R
C6 C 0.1325(5) 0.6957(4) 0.3262(4) 0.1257(18) Uani 1 1 d .
H6A H 0.1815 0.6809 0.3850 0.151 Uiso 1 1 calc R
H6B H 0.1191 0.6428 0.2907 0.151 Uiso 1 1 calc R
C7 C 0.0343(6) 0.7269(5) 0.3291(5) 0.153(2) Uani 1 1 d .
H7A H 0.0077 0.6821 0.3560 0.184 Uiso 1 1 calc R
H7B H -0.0169 0.7365 0.2698 0.184 Uiso 1 1 calc R
C8 C 0.0511(7) 0.8115(5) 0.3804(5) 0.173(3) Uani 1 1 d .
H8A H -0.0144 0.8323 0.3797 0.207 Uiso 1 1 calc R
H8B H 0.0986 0.8014 0.4408 0.207 Uiso 1 1 calc R
C9 C 0.0951(9) 0.8785(5) 0.3404(5) 0.180(3) Uani 1 1 d U
H9A H 0.0464 0.8898 0.2805 0.216 Uiso 1 1 calc R
H9B H 0.1061 0.9333 0.3729 0.216 Uiso 1 1 calc R
C10 C 0.1947(7) 0.8473(4) 0.3409(4) 0.161(3) Uani 1 1 d U
H10A H 0.2440 0.8373 0.4008 0.193 Uiso 1 1 calc R
H10B H 0.2233 0.8919 0.3153 0.193 Uiso 1 1 calc R
C11 C 0.0923(4) 0.7625(3) 0.0960(3) 0.0955(13) Uani 1 1 d .
C12 C 0.0136(4) 0.7962(3) 0.0902(3) 0.0943(13) Uani 1 1 d .
C13 C -0.0767(4) 0.8433(4) 0.0836(3) 0.0962(13) Uani 1 1 d .
C14 C -0.1605(5) 0.8004(4) 0.0902(3) 0.1132(16) Uani 1 1 d .
H14 H -0.1585 0.7395 0.0979 0.136 Uiso 1 1 calc R
C16 C -0.2493(6) 0.9356(6) 0.0739(4) 0.136(2) Uani 1 1 d .
H16 H -0.3080 0.9667 0.0700 0.163 Uiso 1 1 calc R
C15 C -0.2459(5) 0.8471(6) 0.0853(4) 0.135(2) Uani 1 1 d .
H15 H -0.3016 0.8179 0.0899 0.162 Uiso 1 1 calc R
C17 C -0.1695(6) 0.9791(5) 0.0680(4) 0.138(2) Uani 1 1 d .
H17 H -0.1724 1.0401 0.0609 0.166 Uiso 1 1 calc R
C18 C -0.0839(4) 0.9333(4) 0.0725(3) 0.1148(16) Uani 1 1 d .
H18 H -0.0290 0.9638 0.0679 0.138 Uiso 1 1 calc R
C21 C 0.1512(3) 0.6399(3) 0.0258(3) 0.1033(15) Uani 1 1 d .
F22 F 0.1681(3) 0.51234(19) 0.1085(3) 0.1525(14) Uani 1 1 d .
C22 C 0.1409(4) 0.5531(4) 0.0307(4) 0.1204(18) Uani 1 1 d .
F23 F 0.0918(3) 0.4091(2) -0.0279(3) 0.199(2) Uani 1 1 d .
C23 C 0.0979(5) 0.4964(5) -0.0396(6) 0.149(2) Uani 1 1 d U
F24 F 0.0229(3) 0.4755(3) -0.1896(3) 0.227(2) Uani 1 1 d .
C24 C 0.0633(5) 0.5307(7) -0.1222(6) 0.163(3) Uani 1 1 d .
F25 F 0.0351(4) 0.6508(3) -0.2122(2) 0.209(2) Uani 1 1 d .
C25 C 0.0713(5) 0.6173(6) -0.1323(4) 0.150(2) Uani 1 1 d .
F26 F 0.1187(2) 0.7558(2) -0.07603(17) 0.1356(11) Uani 1 1 d .
C26 C 0.1133(4) 0.6694(4) -0.0604(4) 0.1237(19) Uani 1 1 d .
C31 C 0.2790(3) 0.7782(3) 0.0940(3) 0.0884(12) Uani 1 1 d .
F32 F 0.3539(2) 0.6659(2) 0.0424(2) 0.1478(12) Uani 1 1 d .
C32 C 0.3533(4) 0.7511(4) 0.0652(3) 0.1075(15) Uani 1 1 d .
C33 C 0.4279(5) 0.8031(6) 0.0590(4) 0.1234(18) Uani 1 1 d .
F33 F 0.4972(3) 0.7698(3) 0.0310(3) 0.1826(16) Uani 1 1 d .
F34 F 0.5056(3) 0.9409(3) 0.0756(2) 0.1759(15) Uani 1 1 d .
C34 C 0.4322(5) 0.8892(5) 0.0799(4) 0.1224(18) Uani 1 1 d .
F35 F 0.3686(3) 1.0049(2) 0.1326(2) 0.1539(13) Uani 1 1 d .
C35 C 0.3640(5) 0.9207(4) 0.1089(3) 0.1088(16) Uani 1 1 d .
F36 F 0.2254(2) 0.90351(18) 0.1459(2) 0.1249(10) Uani 1 1 d .
C36 C 0.2891(4) 0.8664(4) 0.1156(3) 0.0988(14) Uani 1 1 d .

loop_
_atom_site_aniso_label
_atom_site_aniso_U_11
_atom_site_aniso_U_22
_atom_site_aniso_U_33
_atom_site_aniso_U_23
_atom_site_aniso_U_13
_atom_site_aniso_U_12
B1 0.081(3) 0.094(3) 0.088(3) -0.007(3) 0.005(3) 0.006(3)
N1 0.147(4) 0.098(3) 0.090(3) -0.004(2) 0.033(3) -0.028(3)
C1 0.124(4) 0.124(4) 0.083(3) 0.002(3) 0.012(3) -0.036(3)
C2 0.095(3) 0.088(3) 0.107(3) 0.007(3) 0.007(3) -0.001(3)
C3 0.100(4) 0.114(4) 0.163(5) 0.030(4) -0.001(3) 0.009(3)
C4 0.152(7) 0.187(8) 0.173(8) 0.051(7) -0.052(6) -0.011(6)
C5 0.121(5) 0.282(11) 0.110(5) 0.029(7) -0.006(4) -0.037(7)
C6 0.147(5) 0.114(4) 0.112(4) 0.000(3) 0.049(4) -0.037(4)
C7 0.151(6) 0.172(6) 0.133(5) -0.013(4) 0.054(4) -0.031(5)
C8 0.248(9) 0.148(6) 0.143(5) -0.004(5) 0.102(6) -0.010(6)
C9 0.256(8) 0.146(5) 0.151(5) -0.004(4) 0.096(5) -0.018(6)
C10 0.216(7) 0.131(5) 0.132(4) -0.028(4) 0.068(4) -0.071(5)
C11 0.081(3) 0.104(3) 0.090(3) -0.009(2) 0.022(2) -0.004(3)
C12 0.085(3) 0.106(3) 0.085(3) -0.015(2) 0.028(2) -0.013(3)
C13 0.077(3) 0.112(4) 0.086(3) -0.008(3) 0.020(2) 0.003(3)
C14 0.095(4) 0.129(4) 0.109(4) -0.003(3) 0.033(3) -0.009(3)
C16 0.096(5) 0.168(7) 0.133(5) 0.005(4) 0.035(3) 0.031(5)
C15 0.083(4) 0.190(7) 0.123(4) -0.008(4) 0.034(3) -0.005(4)
C17 0.112(5) 0.138(5) 0.148(5) 0.010(4) 0.036(4) 0.034(5)
C18 0.093(4) 0.120(4) 0.116(4) 0.003(3) 0.026(3) 0.002(3)
C21 0.080(3) 0.094(4) 0.109(4) -0.012(3) 0.011(3) 0.008(2)
F22 0.137(3) 0.096(2) 0.170(3) -0.007(2) 0.007(2) -0.0098(17)
C22 0.081(3) 0.109(4) 0.130(5) -0.028(4) 0.001(3) 0.007(3)
F23 0.143(3) 0.121(3) 0.268(5) -0.069(3) 0.015(3) -0.011(2)
C23 0.116(4) 0.116(5) 0.176(6) -0.038(5) 0.017(4) 0.004(3)
F24 0.171(4) 0.228(4) 0.204(4) -0.132(4) -0.002(3) -0.015(3)
C24 0.109(4) 0.167(7) 0.159(7) -0.085(6) 0.000(4) -0.003(4)
F25 0.209(4) 0.246(5) 0.101(2) -0.046(3) -0.012(2) 0.005(3)
C25 0.126(5) 0.153(6) 0.116(5) -0.041(5) -0.007(4) 0.006(4)
F26 0.127(2) 0.147(3) 0.0930(18) -0.0023(18) 0.0034(15) 0.0140(19)
C26 0.103(4) 0.114(4) 0.118(5) -0.029(4) 0.007(3) 0.015(3)
C31 0.073(3) 0.093(3) 0.081(3) -0.007(2) 0.013(2) 0.006(2)
F32 0.100(2) 0.153(3) 0.178(3) -0.062(2) 0.0429(19) 0.0032(17)
C32 0.086(4) 0.115(4) 0.099(3) -0.022(3) 0.015(3) 0.006(3)
C33 0.086(4) 0.181(7) 0.100(4) -0.020(4) 0.034(3) -0.005(4)
F33 0.125(3) 0.273(5) 0.164(3) -0.053(3) 0.073(2) -0.025(3)
F34 0.143(3) 0.220(4) 0.161(3) 0.027(3) 0.057(2) -0.045(3)
C34 0.105(5) 0.147(6) 0.104(4) 0.004(4) 0.031(3) -0.033(4)
F35 0.160(3) 0.100(2) 0.173(3) -0.006(2) 0.037(2) -0.0303(19)
C35 0.107(4) 0.098(4) 0.102(4) 0.012(3) 0.022(3) -0.008(3)
F36 0.116(2) 0.1050(19) 0.151(3) -0.0313(17) 0.0509(19) -0.0002(16)
C36 0.093(3) 0.100(4) 0.087(3) -0.005(3) 0.020(2) 0.001(3)

loop_
_atom_type_symbol
_atom_type_description
_atom_type_scat_dispersion_real
_atom_type_scat_dispersion_imag
_atom_type_scat_source
C C 0.0181 0.0091 'International Tables Vol C Tables 4.2.6.8 and 6.1.1.4'
H H 0.0000 0.0000 'International Tables Vol C Tables 4.2.6.8 and 6.1.1.4'
B B 0.0090 0.0039 'International Tables Vol C Tables 4.2.6.8 and 6.1.1.4'
N N 0.0311 0.0180 'International Tables Vol C Tables 4.2.6.8 and 6.1.1.4'
F F 0.0727 0.0534 'International Tables Vol C Tables 4.2.6.8 and 6.1.1.4'

loop_
_geom_angle_atom_site_label_1
_geom_angle_atom_site_label_2
_geom_angle_atom_site_label_3
_geom_angle
C11 B1 C31 111.9(4)
C11 B1 C21 103.2(3)
C31 B1 C21 112.5(4)
C11 B1 C2 107.9(4)
C31 B1 C2 106.9(3)
C21 B1 C2 114.6(4)
C6 N1 C1 115.4(5)
C6 N1 C10 110.3(5)
C1 N1 C10 112.6(5)
C6 N1 H01 99(4)
C1 N1 H01 109(4)
C10 N1 H01 110(4)
N1 C1 C2 112.4(4)
N1 C1 C5 113.8(6)
C2 C1 C5 108.3(6)
N1 C1 H1 107.4
C2 C1 H1 107.4
C5 C1 H1 107.4
C1 C2 C3 100.7(4)
C1 C2 B1 114.5(4)
C3 C2 B1 118.1(5)
C1 C2 H2 107.6
C3 C2 H2 107.6
B1 C2 H2 107.6
C2 C3 C4 103.2(6)
C2 C3 H3A 111.1
C4 C3 H3A 111.1
C2 C3 H3B 111.1
C4 C3 H3B 111.1
H3A C3 H3B 109.1
C5 C4 C3 108.1(6)
C5 C4 H4A 110.1
C3 C4 H4A 110.1
C5 C4 H4B 110.1
C3 C4 H4B 110.1
H4A C4 H4B 108.4
C4 C5 C1 106.0(7)
C4 C5 H5A 110.5
C1 C5 H5A 110.5
C4 C5 H5B 110.5
C1 C5 H5B 110.5
H5A C5 H5B 108.7
N1 C6 C7 111.3(5)
N1 C6 H6A 109.4
C7 C6 H6A 109.4
N1 C6 H6B 109.4
C7 C6 H6B 109.4
H6A C6 H6B 108.0
C6 C7 C8 110.9(6)
C6 C7 H7A 109.5
C8 C7 H7A 109.5
C6 C7 H7B 109.5
C8 C7 H7B 109.5
H7A C7 H7B 108.0
C9 C8 C7 109.0(6)
C9 C8 H8A 109.9
C7 C8 H8A 109.9
C9 C8 H8B 109.9
C7 C8 H8B 109.9
H8A C8 H8B 108.3
C10 C9 C8 110.3(7)
C10 C9 H9A 109.6
C8 C9 H9A 109.6
C10 C9 H9B 109.6
C8 C9 H9B 109.6
H9A C9 H9B 108.1
C9 C10 N1 110.0(6)
C9 C10 H10A 109.7
N1 C10 H10A 109.7
C9 C10 H10B 109.7
N1 C10 H10B 109.7
H10A C10 H10B 108.2
C12 C11 B1 176.5(5)
C11 C12 C13 175.3(5)
C18 C13 C14 117.2(5)
C18 C13 C12 121.5(5)
C14 C13 C12 121.3(5)
C15 C14 C13 120.4(6)
C15 C14 H14 119.8
C13 C14 H14 119.8
C17 C16 C15 121.1(6)
C17 C16 H16 119.5
C15 C16 H16 119.5
C16 C15 C14 120.1(6)
C16 C15 H15 120.0
C14 C15 H15 120.0
C16 C17 C18 119.5(6)
C16 C17 H17 120.3
C18 C17 H17 120.3
C17 C18 C13 121.8(6)
C17 C18 H18 119.1
C13 C18 H18 119.1
C22 C21 C26 112.1(5)
C22 C21 B1 129.2(5)
C26 C21 B1 118.6(5)
C21 C22 F22 121.2(5)
C21 C22 C23 125.8(7)
F22 C22 C23 112.9(6)
F23 C23 C24 120.2(7)
F23 C23 C22 121.4(8)
C24 C23 C22 118.4(7)
F24 C24 C25 122.8(9)
F24 C24 C23 118.0(9)
C25 C24 C23 119.2(6)
F25 C25 C24 119.2(7)
F25 C25 C26 121.3(7)
C24 C25 C26 119.4(7)
F26 C26 C25 115.8(6)
F26 C26 C21 119.1(5)
C25 C26 C21 125.1(6)
C36 C31 C32 111.6(5)
C36 C31 B1 125.1(5)
C32 C31 B1 123.3(5)
F32 C32 C33 116.3(6)
F32 C32 C31 118.4(5)
C33 C32 C31 125.3(5)
F33 C33 C34 119.6(7)
F33 C33 C32 120.4(7)
C34 C33 C32 120.0(6)
F34 C34 C35 120.2(7)
F34 C34 C33 121.0(8)
C35 C34 C33 118.7(6)
C34 C35 F35 119.9(6)
C34 C35 C36 120.3(6)
F35 C35 C36 119.7(6)
F36 C36 C35 115.9(5)
F36 C36 C31 120.0(5)
C35 C36 C31 124.0(5)

loop_
_geom_bond_atom_site_label_1
_geom_bond_atom_site_label_2
_geom_bond_distance
B1 C11 1.598(8)
B1 C31 1.636(7)
B1 C21 1.639(7)
B1 C2 1.668(7)
N1 C6 1.483(6)
N1 C1 1.511(7)
N1 C10 1.516(7)
N1 H01 0.93(7)
C1 C2 1.514(7)
C1 C5 1.521(9)
C1 H1 0.9900
C2 C3 1.526(7)
C2 H2 0.9900
C3 C4 1.537(11)
C3 H3A 0.9800
C3 H3B 0.9800
C4 C5 1.417(11)
C4 H4A 0.9800
C4 H4B 0.9800
C5 H5A 0.9800
C5 H5B 0.9800
C6 C7 1.494(8)
C6 H6A 0.9800
C6 H6B 0.9800
C7 C8 1.522(9)
C7 H7A 0.9800
C7 H7B 0.9800
C8 C9 1.498(10)
C8 H8A 0.9800
C8 H8B 0.9800
C9 C10 1.492(10)
C9 H9A 0.9800
C9 H9B 0.9800
C10 H10A 0.9800
C10 H10B 0.9800
C11 C12 1.200(6)
C12 C13 1.437(8)
C13 C18 1.389(7)
C13 C14 1.404(7)
C14 C15 1.383(8)
C14 H14 0.9400
C16 C17 1.354(9)
C16 C15 1.367(9)
C16 H16 0.9400
C15 H15 0.9400
C17 C18 1.381(8)
C17 H17 0.9400
C18 H18 0.9400
C21 C22 1.345(7)
C21 C26 1.405(7)
F22 C22 1.359(7)
C22 C23 1.395(8)
F23 C23 1.359(8)
C23 C24 1.379(11)
F24 C24 1.344(7)
C24 C25 1.348(10)
F25 C25 1.336(8)
C25 C26 1.370(8)
F26 C26 1.358(7)
C31 C36 1.392(6)
C31 C32 1.393(7)
F32 C32 1.362(6)
C32 C33 1.363(8)
C33 F33 1.352(6)
C33 C34 1.361(8)
F34 C34 1.336(6)
C34 C35 1.341(8)
F35 C35 1.343(6)
C35 C36 1.392(7)
F36 C36 1.333(6)

loop_
_geom_torsion_atom_site_label_1
_geom_torsion_atom_site_label_2
_geom_torsion_atom_site_label_3
_geom_torsion_atom_site_label_4
_geom_torsion
C6 N1 C1 C2 69.9(5)
C10 N1 C1 C2 -162.2(4)
C6 N1 C1 C5 -53.6(7)
C10 N1 C1 C5 74.2(7)
N1 C1 C2 C3 -155.5(4)
C5 C1 C2 C3 -28.9(6)
N1 C1 C2 B1 76.7(5)
C5 C1 C2 B1 -156.8(5)
C11 B1 C2 C1 -56.8(5)
C31 B1 C2 C1 63.7(5)
C21 B1 C2 C1 -171.0(5)
C11 B1 C2 C3 -175.2(4)
C31 B1 C2 C3 -54.7(5)
C21 B1 C2 C3 70.6(6)
C1 C2 C3 C4 36.0(6)
B1 C2 C3 C4 161.4(5)
C2 C3 C4 C5 -32.5(9)
C3 C4 C5 C1 14.1(10)
N1 C1 C5 C4 135.5(7)
C2 C1 C5 C4 9.7(9)
C1 N1 C6 C7 -174.7(4)
C10 N1 C6 C7 56.3(7)
N1 C6 C7 C8 -56.5(7)
C6 C7 C8 C9 57.3(9)
C7 C8 C9 C10 -59.4(9)
C8 C9 C10 N1 60.1(8)
C6 N1 C10 C9 -57.9(7)
C1 N1 C10 C9 171.5(5)
C31 B1 C11 C12 176(100)
C21 B1 C11 C12 55(8)
C2 B1 C11 C12 -67(8)
B1 C11 C12 C13 173(5)
C11 C12 C13 C18 9(6)
C11 C12 C13 C14 -170(6)
C18 C13 C14 C15 0.2(7)
C12 C13 C14 C15 178.8(5)
C17 C16 C15 C14 -0.7(10)
C13 C14 C15 C16 0.1(8)
C15 C16 C17 C18 0.9(9)
C16 C17 C18 C13 -0.5(9)
C14 C13 C18 C17 0.0(7)
C12 C13 C18 C17 -178.6(5)
C11 B1 C21 C22 -107.2(6)
C31 B1 C21 C22 132.1(5)
C2 B1 C21 C22 9.8(7)
C11 B1 C21 C26 68.9(6)
C31 B1 C21 C26 -51.9(6)
C2 B1 C21 C26 -174.2(4)
C26 C21 C22 F22 -176.6(5)
B1 C21 C22 F22 -0.3(8)
C26 C21 C22 C23 -0.2(8)
B1 C21 C22 C23 176.1(5)
C21 C22 C23 F23 179.4(6)
F22 C22 C23 F23 -4.0(8)
C21 C22 C23 C24 0.7(10)
F22 C22 C23 C24 177.4(6)
F23 C23 C24 F24 0.7(10)
C22 C23 C24 F24 179.4(5)
F23 C23 C24 C25 -179.2(6)
C22 C23 C24 C25 -0.5(11)
F24 C24 C25 F25 2.0(11)
C23 C24 C25 F25 -178.1(6)
F24 C24 C25 C26 180.0(6)
C23 C24 C25 C26 -0.2(11)
F25 C25 C26 F26 -2.2(9)
C24 C25 C26 F26 180.0(6)
F25 C25 C26 C21 178.7(6)
C24 C25 C26 C21 0.8(10)
C22 C21 C26 F26 -179.7(5)
B1 C21 C26 F26 3.6(7)
C22 C21 C26 C25 -0.6(8)
B1 C21 C26 C25 -177.3(5)
C11 B1 C31 C36 28.3(6)
C21 B1 C31 C36 143.9(4)
C2 B1 C31 C36 -89.6(5)
C11 B1 C31 C32 -154.2(4)
C21 B1 C31 C32 -38.6(5)
C2 B1 C31 C32 88.0(5)
C36 C31 C32 F32 179.4(4)
B1 C31 C32 F32 1.6(6)
C36 C31 C32 C33 0.6(7)
B1 C31 C32 C33 -177.2(4)
F32 C32 C33 F33 0.4(7)
C31 C32 C33 F33 179.2(4)
F32 C32 C33 C34 179.5(5)
C31 C32 C33 C34 -1.7(8)
F33 C33 C34 F34 -1.9(8)
C32 C33 C34 F34 179.0(5)
F33 C33 C34 C35 -178.9(5)
C32 C33 C34 C35 2.0(8)
F34 C34 C35 F35 0.9(8)
C33 C34 C35 F35 177.9(5)
F34 C34 C35 C36 -178.4(4)
C33 C34 C35 C36 -1.3(8)
C34 C35 C36 F36 179.4(4)
F35 C35 C36 F36 0.1(6)
C34 C35 C36 C31 0.3(7)
F35 C35 C36 C31 -179.0(4)
C32 C31 C36 F36 -178.9(4)
B1 C31 C36 F36 -1.1(6)
C32 C31 C36 C35 0.1(6)
B1 C31 C36 C35 177.9(4)

loop_
_platon_squeeze_void_nr
_platon_squeeze_void_average_x
_platon_squeeze_void_average_y
_platon_squeeze_void_average_z
_platon_squeeze_void_volume
_platon_squeeze_void_count_electrons
_platon_squeeze_void_content
1 -0.010 -0.009 0.490 835 135 ' '
